data_7008838
loop_
_publ_author_name
'Bharara, Mohan S.'
'Bui, Thanhhoa H.'
'Parkin, Sean'
'Atwood, David A.'

_publ_section_title
;
 Mercurophilic interaction in novel polynuclear
 Hg(II)-2-aminoethanethiolates.
;
_journal_issue 24
_journal_name_full 'Dalton transactions (Cambridge, England : 2003)'
_journal_page_first 3874
_journal_page_last 3880
_journal_paper_doi 10.1039/b509699e
_journal_year 2005
_chemical_formula_sum 'C6 H21 Cl6 Hg3 N3 S3'
_chemical_formula_weight 1045.91
_chemical_name_systematic
;
?
;
_space_group_IT_number 14
_symmetry_cell_setting monoclinic
_symmetry_space_group_name_Hall '-P 2yn'
_symmetry_space_group_name_H-M 'P 1 21/n 1'
_atom_sites_solution_hydrogens geom
_atom_sites_solution_primary direct
_atom_sites_solution_secondary difmap
_audit_creation_method SHELXL-97
_cell_angle_alpha 90.00
_cell_angle_beta 93.4569(11)
_cell_angle_gamma 90.00
_cell_formula_units_Z 4
_cell_length_a 13.7992(3)
_cell_length_b 7.7167(2)
_cell_length_c 19.6891(4)
_cell_measurement_reflns_used 5087
_cell_measurement_temperature 90.0(2)
_cell_measurement_theta_max 27.48
_cell_measurement_theta_min 1.00
_cell_volume 2092.76(8)
_computing_cell_refinement 'DENZO-SMN (Nonius, 1998)'
_computing_data_collection 'Collect (Nonius, 1998)'
_computing_data_reduction 'DENZO-SMN (Nonius, 1998)'
_computing_molecular_graphics 'XP in SHELXTL (Bruker, 2000)'
_computing_publication_material
;
SHELX97 (Sheldrick, 1997) and local procedures
;
_computing_structure_refinement 'SHELXL-97 (Sheldrick, 1997)'
_computing_structure_solution 'SHELXS-97 (Sheldrick, 1990)'
_diffrn_ambient_temperature 90.0(2)
_diffrn_detector_area_resol_mean 18
_diffrn_measured_fraction_theta_full 0.999
_diffrn_measured_fraction_theta_max 0.999
_diffrn_measurement_device_type 'Nonius KappaCCD diffractometer'
_diffrn_measurement_method '\w and \f scans at fixed \c=55\%'
_diffrn_radiation_monochromator graphite
_diffrn_radiation_source 'fine-focus sealed tube'
_diffrn_radiation_type MoK\a
_diffrn_radiation_wavelength 0.71073
_diffrn_reflns_av_R_equivalents 0.0498
_diffrn_reflns_av_sigmaI/netI 0.0437
_diffrn_reflns_limit_h_max 17
_diffrn_reflns_limit_h_min -17
_diffrn_reflns_limit_k_max 10
_diffrn_reflns_limit_k_min -9
_diffrn_reflns_limit_l_max 25
_diffrn_reflns_limit_l_min -24
_diffrn_reflns_number 21724
_diffrn_reflns_theta_full 27.48
_diffrn_reflns_theta_max 27.48
_diffrn_reflns_theta_min 1.75
_exptl_absorpt_coefficient_mu 23.014
_exptl_absorpt_correction_T_max 0.3924
_exptl_absorpt_correction_T_min 0.1298
_exptl_absorpt_correction_type multi-scan
_exptl_absorpt_process_details 'Sadabs (Sheldrick, 1996)'
_exptl_crystal_colour colourless
_exptl_crystal_density_diffrn 3.320
_exptl_crystal_density_method 'not measured'
_exptl_crystal_description block
_exptl_crystal_F_000 1872
_exptl_crystal_size_max 0.15
_exptl_crystal_size_mid 0.10
_exptl_crystal_size_min 0.05
_refine_diff_density_max 2.550
_refine_diff_density_min -1.575
_refine_diff_density_rms 0.268
_refine_ls_extinction_coef 0.000137(18)
_refine_ls_extinction_expression Fc^*^=kFc[1+0.001xFc^2^\l^3^/sin(2\q)]^-1/4^
_refine_ls_extinction_method SHELXL
_refine_ls_goodness_of_fit_ref 1.044
_refine_ls_hydrogen_treatment constr
_refine_ls_matrix_type full
_refine_ls_number_parameters 194
_refine_ls_number_reflns 4789
_refine_ls_number_restraints 0
_refine_ls_restrained_S_all 1.044
_refine_ls_R_factor_all 0.0404
_refine_ls_R_factor_gt 0.0272
_refine_ls_shift/su_max 0.003
_refine_ls_shift/su_mean 0.000
_refine_ls_structure_factor_coef Fsqd
_refine_ls_weighting_details 'calc w=1/[\s^2^(Fo^2^)+(0.0200P)^2^+0.5084P] where P=(Fo^2^+2Fc^2^)/3'
_refine_ls_weighting_scheme calc
_refine_ls_wR_factor_gt 0.0508
_refine_ls_wR_factor_ref 0.0542
_reflns_number_gt 3951
_reflns_number_total 4789
_reflns_threshold_expression >2\s(I)
_cod_data_source_file b509699e.txt
_cod_data_source_block 1
_cod_original_sg_symbol_H-M 'P 21/n'
_cod_database_code 7008838

loop_
_symmetry_equiv_pos_as_xyz
'x, y, z'
'-x+1/2, y+1/2, -z+1/2'
'-x, -y, -z'
'x-1/2, -y-1/2, z-1/2'

loop_
_atom_site_label
_atom_site_type_symbol
_atom_site_fract_x
_atom_site_fract_y
_atom_site_fract_z
_atom_site_U_iso_or_equiv
_atom_site_adp_type
_atom_site_occupancy
_atom_site_symmetry_multiplicity
_atom_site_calc_flag
_atom_site_refinement_flags
_atom_site_disorder_assembly
_atom_site_disorder_group
Hg1 Hg 1.174099(16) 0.26789(3) 0.169264(10) 0.01031(7) Uani 1 1 d . . .
Hg2 Hg 1.192324(17) 0.33608(3) 0.348628(10) 0.01254(7) Uani 1 1 d . . .
Hg3 Hg 1.281068(17) 0.22729(3) 0.521089(10) 0.01126(7) Uani 1 1 d . . .
Cl1 Cl 1.32075(10) 0.44984(18) 0.23941(6) 0.0110(3) Uani 1 1 d . . .
Cl2 Cl 1.06136(11) 0.21701(18) 0.43555(7) 0.0126(3) Uani 1 1 d . . .
Cl3 Cl 1.20273(11) 0.45027(19) 0.58596(7) 0.0154(3) Uani 1 1 d . . .
Cl4 Cl 1.22826(10) -0.03436(18) 0.58803(6) 0.0119(3) Uani 1 1 d . . .
Cl5 Cl 1.45695(11) 0.28267(18) 0.58589(7) 0.0129(3) Uani 1 1 d . . .
S1 S 1.24663(10) 0.12141(18) 0.07934(6) 0.0092(3) Uani 1 1 d . . .
C1 C 1.3539(4) 0.2474(7) 0.0614(3) 0.0112(13) Uani 1 1 d . . .
H1A H 1.3719 0.2214 0.0146 0.013 Uiso 1 1 calc R . .
H1B H 1.3378 0.3723 0.0634 0.013 Uiso 1 1 calc R . .
C2 C 1.4408(4) 0.2111(7) 0.1106(3) 0.0105(12) Uani 1 1 d . . .
H2A H 1.4228 0.2301 0.1580 0.013 Uiso 1 1 calc R . .
H2B H 1.4615 0.0890 0.1062 0.013 Uiso 1 1 calc R . .
N1 N 1.5223(3) 0.3303(6) 0.0946(2) 0.0107(10) Uani 1 1 d . . .
H1C H 1.5454 0.2998 0.0540 0.016 Uiso 1 1 calc R . .
H1D H 1.5707 0.3220 0.1279 0.016 Uiso 1 1 calc R . .
H1E H 1.5001 0.4413 0.0922 0.016 Uiso 1 1 calc R . .
S2 S 1.07057(10) 0.38296(18) 0.25256(6) 0.0082(3) Uani 1 1 d . . .
C3 C 0.9833(4) 0.2061(7) 0.2634(3) 0.0091(12) Uani 1 1 d . . .
H3A H 0.9758 0.1387 0.2206 0.011 Uiso 1 1 calc R . .
H3B H 1.0095 0.1272 0.2996 0.011 Uiso 1 1 calc R . .
C4 C 0.8858(4) 0.2699(7) 0.2814(3) 0.0100(12) Uani 1 1 d . . .
H4A H 0.8442 0.1695 0.2912 0.012 Uiso 1 1 calc R . .
H4B H 0.8934 0.3411 0.3232 0.012 Uiso 1 1 calc R . .
N2 N 0.8370(3) 0.3754(6) 0.2258(2) 0.0140(11) Uani 1 1 d . . .
H2C H 0.8535 0.4888 0.2316 0.021 Uiso 1 1 calc R . .
H2D H 0.7715 0.3637 0.2268 0.021 Uiso 1 1 calc R . .
H2E H 0.8564 0.3380 0.1849 0.021 Uiso 1 1 calc R . .
S3 S 1.32325(10) 0.15233(18) 0.40559(6) 0.0089(3) Uani 1 1 d . . .
C5 C 1.4301(4) 0.2843(7) 0.3915(3) 0.0114(12) Uani 1 1 d . . .
H5A H 1.4341 0.3046 0.3421 0.014 Uiso 1 1 calc R . .
H5B H 1.4236 0.3983 0.4138 0.014 Uiso 1 1 calc R . .
C6 C 1.5221(4) 0.1974(7) 0.4192(3) 0.0099(12) Uani 1 1 d . . .
H6A H 1.5193 0.1783 0.4688 0.012 Uiso 1 1 calc R . .
H6B H 1.5295 0.0836 0.3970 0.012 Uiso 1 1 calc R . .
N3 N 1.6059(3) 0.3116(6) 0.4056(2) 0.0100(10) Uani 1 1 d . . .
H3C H 1.6156 0.3106 0.3603 0.015 Uiso 1 1 calc R . .
H3D H 1.6601 0.2721 0.4293 0.015 Uiso 1 1 calc R . .
H3E H 1.5931 0.4217 0.4189 0.015 Uiso 1 1 calc R . .
Cl6 Cl 1.61911(10) 0.28041(18) 0.24783(7) 0.0124(3) Uani 1 1 d . . .

loop_
_atom_site_aniso_label
_atom_site_aniso_U_11
_atom_site_aniso_U_22
_atom_site_aniso_U_33
_atom_site_aniso_U_23
_atom_site_aniso_U_13
_atom_site_aniso_U_12
Hg1 0.00905(13) 0.01322(13) 0.00907(11) -0.00182(9) 0.00391(8) -0.00013(10)
Hg2 0.00905(12) 0.01804(14) 0.01034(11) 0.00215(9) -0.00086(8) -0.00145(10)
Hg3 0.01161(13) 0.01415(13) 0.00824(11) -0.00029(9) 0.00244(9) -0.00063(10)
Cl1 0.0082(7) 0.0134(7) 0.0113(6) -0.0011(6) 0.0010(5) -0.0023(6)
Cl2 0.0123(8) 0.0148(8) 0.0111(7) 0.0016(6) 0.0044(5) -0.0028(6)
Cl3 0.0156(8) 0.0133(8) 0.0180(7) -0.0040(6) 0.0078(6) -0.0021(6)
Cl4 0.0133(8) 0.0111(7) 0.0115(7) 0.0020(6) 0.0024(5) 0.0007(6)
Cl5 0.0119(8) 0.0135(8) 0.0133(7) -0.0008(6) -0.0003(6) 0.0009(6)
S1 0.0087(8) 0.0110(8) 0.0080(7) 0.0000(6) 0.0026(5) 0.0010(6)
C1 0.005(3) 0.018(3) 0.010(3) 0.001(2) 0.000(2) -0.003(3)
C2 0.007(3) 0.015(3) 0.010(3) 0.005(2) 0.007(2) 0.001(3)
N1 0.007(3) 0.012(3) 0.013(2) 0.000(2) 0.0012(19) -0.001(2)
S2 0.0081(7) 0.0081(7) 0.0087(6) -0.0007(6) 0.0020(5) 0.0002(6)
C3 0.009(3) 0.007(3) 0.012(3) -0.001(2) 0.002(2) -0.002(2)
C4 0.008(3) 0.014(3) 0.009(3) 0.005(2) 0.005(2) 0.001(2)
N2 0.008(3) 0.016(3) 0.018(3) 0.006(2) -0.001(2) 0.002(2)
S3 0.0074(7) 0.0098(7) 0.0096(7) -0.0006(6) 0.0013(5) 0.0000(6)
C5 0.005(3) 0.013(3) 0.016(3) 0.002(2) 0.000(2) -0.001(3)
C6 0.003(3) 0.012(3) 0.015(3) 0.008(2) 0.005(2) 0.000(2)
N3 0.008(3) 0.012(3) 0.010(2) -0.005(2) -0.0004(19) 0.000(2)
Cl6 0.0100(8) 0.0160(8) 0.0112(7) 0.0011(6) 0.0011(5) 0.0011(6)

loop_
_atom_type_symbol
_atom_type_description
_atom_type_scat_dispersion_real
_atom_type_scat_dispersion_imag
_atom_type_scat_source
C C 0.0033 0.0016 'International Tables Vol C Tables 4.2.6.8 and 6.1.1.4'
H H 0.0000 0.0000 'International Tables Vol C Tables 4.2.6.8 and 6.1.1.4'
N N 0.0061 0.0033 'International Tables Vol C Tables 4.2.6.8 and 6.1.1.4'
S S 0.1246 0.1234 'International Tables Vol C Tables 4.2.6.8 and 6.1.1.4'
Cl Cl 0.1484 0.1585 'International Tables Vol C Tables 4.2.6.8 and 6.1.1.4'
Hg Hg -2.3894 9.2266 'International Tables Vol C Tables 4.2.6.8 and 6.1.1.4'

loop_
_geom_angle_atom_site_label_1
_geom_angle_atom_site_label_2
_geom_angle_atom_site_label_3
_geom_angle
_geom_angle_site_symmetry_1
_geom_angle_site_symmetry_3
_geom_angle_publ_flag
S1 Hg1 S2 167.98(5) . . ?
S1 Hg1 Cl1 106.61(4) . . ?
S2 Hg1 Cl1 85.35(4) . . ?
S1 Hg1 Hg2 143.33(3) . . ?
S2 Hg1 Hg2 43.97(3) . . ?
Cl1 Hg1 Hg2 54.83(3) . . ?
S1 Hg1 Hg2 44.81(3) . 2_745 ?
S2 Hg1 Hg2 133.71(3) . 2_745 ?
Cl1 Hg1 Hg2 98.39(3) . 2_745 ?
Hg2 Hg1 Hg2 102.341(7) . 2_745 ?
S2 Hg2 S3 149.37(5) . . ?
S2 Hg2 Cl2 94.81(4) . . ?
S3 Hg2 Cl2 90.90(4) . . ?
S2 Hg2 S1 116.95(4) . 2_755 ?
S3 Hg2 S1 91.85(4) . 2_755 ?
Cl2 Hg2 S1 98.14(4) . 2_755 ?
S2 Hg2 Hg1 42.41(3) . . ?
S3 Hg2 Hg1 111.44(3) . . ?
Cl2 Hg2 Hg1 124.27(3) . . ?
S1 Hg2 Hg1 129.50(3) 2_755 . ?
Cl3 Hg3 S3 142.33(5) . . ?
Cl3 Hg3 Cl4 98.00(5) . . ?
S3 Hg3 Cl4 112.66(5) . . ?
Cl3 Hg3 Cl5 93.15(5) . . ?
S3 Hg3 Cl5 102.61(4) . . ?
Cl4 Hg3 Cl5 99.09(4) . . ?
C1 S1 Hg1 105.93(19) . . ?
C1 S1 Hg2 107.61(19) . 2_745 ?
Hg1 S1 Hg2 97.33(4) . 2_745 ?
C2 C1 S1 113.3(4) . . ?
C2 C1 H1A 108.9 . . ?
S1 C1 H1A 108.9 . . ?
C2 C1 H1B 108.9 . . ?
S1 C1 H1B 108.9 . . ?
H1A C1 H1B 107.7 . . ?
N1 C2 C1 109.0(4) . . ?
N1 C2 H2A 109.9 . . ?
C1 C2 H2A 109.9 . . ?
N1 C2 H2B 109.9 . . ?
C1 C2 H2B 109.9 . . ?
H2A C2 H2B 108.3 . . ?
C2 N1 H1C 109.5 . . ?
C2 N1 H1D 109.5 . . ?
H1C N1 H1D 109.5 . . ?
C2 N1 H1E 109.5 . . ?
H1C N1 H1E 109.5 . . ?
H1D N1 H1E 109.5 . . ?
C3 S2 Hg1 102.97(18) . . ?
C3 S2 Hg2 102.80(18) . . ?
Hg1 S2 Hg2 93.62(5) . . ?
C4 C3 S2 112.8(4) . . ?
C4 C3 H3A 109.0 . . ?
S2 C3 H3A 109.0 . . ?
C4 C3 H3B 109.0 . . ?
S2 C3 H3B 109.0 . . ?
H3A C3 H3B 107.8 . . ?
N2 C4 C3 112.2(4) . . ?
N2 C4 H4A 109.2 . . ?
C3 C4 H4A 109.2 . . ?
N2 C4 H4B 109.2 . . ?
C3 C4 H4B 109.2 . . ?
H4A C4 H4B 107.9 . . ?
C4 N2 H2C 109.5 . . ?
C4 N2 H2D 109.5 . . ?
H2C N2 H2D 109.5 . . ?
C4 N2 H2E 109.5 . . ?
H2C N2 H2E 109.5 . . ?
H2D N2 H2E 109.5 . . ?
C5 S3 Hg3 104.41(19) . . ?
C5 S3 Hg2 100.55(18) . . ?
Hg3 S3 Hg2 94.39(5) . . ?
C6 C5 S3 111.5(4) . . ?
C6 C5 H5A 109.3 . . ?
S3 C5 H5A 109.3 . . ?
C6 C5 H5B 109.3 . . ?
S3 C5 H5B 109.3 . . ?
H5A C5 H5B 108.0 . . ?
N3 C6 C5 108.5(5) . . ?
N3 C6 H6A 110.0 . . ?
C5 C6 H6A 110.0 . . ?
N3 C6 H6B 110.0 . . ?
C5 C6 H6B 110.0 . . ?
H6A C6 H6B 108.4 . . ?
C6 N3 H3C 109.5 . . ?
C6 N3 H3D 109.5 . . ?
H3C N3 H3D 109.5 . . ?
C6 N3 H3E 109.5 . . ?
H3C N3 H3E 109.5 . . ?
H3D N3 H3E 109.5 . . ?

loop_
_geom_bond_atom_site_label_1
_geom_bond_atom_site_label_2
_geom_bond_distance
_geom_bond_site_symmetry_2
_geom_bond_publ_flag
Hg1 S1 2.3723(13) . ?
Hg1 S2 2.4086(13) . ?
Hg1 Cl1 2.7635(13) . ?
Hg1 Hg2 3.5644(3) . ?
Hg1 Hg2 3.8345(3) 2_745 ?
Hg2 S2 2.4795(13) . ?
Hg2 S3 2.5076(14) . ?
Hg2 Cl2 2.7225(14) . ?
Hg2 S1 2.7249(14) 2_755 ?
Hg3 Cl3 2.4346(14) . ?
Hg3 S3 2.4504(13) . ?
Hg3 Cl4 2.5418(14) . ?
Hg3 Cl5 2.7070(15) . ?
S1 C1 1.824(6) . ?
S1 Hg2 2.7248(14) 2_745 ?
C1 C2 1.521(7) . ?
C1 H1A 0.9900 . ?
C1 H1B 0.9900 . ?
C2 N1 1.501(7) . ?
C2 H2A 0.9900 . ?
C2 H2B 0.9900 . ?
N1 H1C 0.9100 . ?
N1 H1D 0.9100 . ?
N1 H1E 0.9100 . ?
S2 C3 1.841(5) . ?
C3 C4 1.496(8) . ?
C3 H3A 0.9900 . ?
C3 H3B 0.9900 . ?
C4 N2 1.492(6) . ?
C4 H4A 0.9900 . ?
C4 H4B 0.9900 . ?
N2 H2C 0.9100 . ?
N2 H2D 0.9100 . ?
N2 H2E 0.9100 . ?
S3 C5 1.828(6) . ?
C5 C6 1.508(7) . ?
C5 H5A 0.9900 . ?
C5 H5B 0.9900 . ?
C6 N3 1.491(7) . ?
C6 H6A 0.9900 . ?
C6 H6B 0.9900 . ?
N3 H3C 0.9100 . ?
N3 H3D 0.9100 . ?
N3 H3E 0.9100 . ?

loop_
_geom_hbond_atom_site_label_D
_geom_hbond_atom_site_label_H
_geom_hbond_atom_site_label_A
_geom_hbond_distance_DH
_geom_hbond_distance_HA
_geom_hbond_distance_DA
_geom_hbond_angle_DHA
_geom_hbond_site_symmetry_A
N1 H1C Cl2 0.91 2.36 3.230(4) 160.3 4_665
N1 H1D Cl6 0.91 2.44 3.248(4) 148.7 .
N1 H1E Cl2 0.91 2.34 3.242(5) 169.4 2_755
N2 H2C Cl6 0.91 2.31 3.220(5) 174.2 2_755
N2 H2D Cl6 0.91 2.26 3.151(5) 165.6 1_455
N2 H2E Cl5 0.91 2.63 3.516(5) 164.5 4_565
N3 H3C Cl6 0.91 2.23 3.132(4) 170.9 .
N3 H3D Cl4 0.91 2.43 3.130(5) 133.5 3_856
N3 H3E Cl5 0.91 2.38 3.256(5) 160.6 3_866

loop_
_geom_torsion_atom_site_label_1
_geom_torsion_atom_site_label_2
_geom_torsion_atom_site_label_3
_geom_torsion_atom_site_label_4
_geom_torsion
_geom_torsion_site_symmetry_1
_geom_torsion_site_symmetry_2
_geom_torsion_site_symmetry_3
_geom_torsion_site_symmetry_4
_geom_torsion_publ_flag
S1 Hg1 Hg2 S2 -165.16(8) . . . . ?
Cl1 Hg1 Hg2 S2 125.98(6) . . . . ?
Hg2 Hg1 Hg2 S2 -142.38(5) 2_745 . . . ?
S1 Hg1 Hg2 S3 -4.98(7) . . . . ?
S2 Hg1 Hg2 S3 160.18(6) . . . . ?
Cl1 Hg1 Hg2 S3 -73.84(5) . . . . ?
Hg2 Hg1 Hg2 S3 17.79(4) 2_745 . . . ?
S1 Hg1 Hg2 Cl2 -111.71(7) . . . . ?
S2 Hg1 Hg2 Cl2 53.44(6) . . . . ?
Cl1 Hg1 Hg2 Cl2 179.43(5) . . . . ?
Hg2 Hg1 Hg2 Cl2 -88.94(4) 2_745 . . . ?
S1 Hg1 Hg2 S1 106.67(4) . . . 2_755 ?
S2 Hg1 Hg2 S1 -88.18(6) . . . 2_755 ?
Cl1 Hg1 Hg2 S1 37.81(5) . . . 2_755 ?
Hg2 Hg1 Hg2 S1 129.44(4) 2_745 . . 2_755 ?
S2 Hg1 S1 C1 160.4(3) . . . . ?
Cl1 Hg1 S1 C1 -25.57(19) . . . . ?
Hg2 Hg1 S1 C1 -78.29(19) . . . . ?
Hg2 Hg1 S1 C1 -110.73(19) 2_745 . . . ?
S2 Hg1 S1 Hg2 -88.9(2) . . . 2_745 ?
Cl1 Hg1 S1 Hg2 85.16(5) . . . 2_745 ?
Hg2 Hg1 S1 Hg2 32.44(8) . . . 2_745 ?
Hg1 S1 C1 C2 80.6(4) . . . . ?
Hg2 S1 C1 C2 -22.7(4) 2_745 . . . ?
S1 C1 C2 N1 -175.9(4) . . . . ?
S1 Hg1 S2 C3 28.7(3) . . . . ?
Cl1 Hg1 S2 C3 -145.61(19) . . . . ?
Hg2 Hg1 S2 C3 -104.03(19) . . . . ?
Hg2 Hg1 S2 C3 -48.45(19) 2_745 . . . ?
S1 Hg1 S2 Hg2 132.7(2) . . . . ?
Cl1 Hg1 S2 Hg2 -41.58(4) . . . . ?
Hg2 Hg1 S2 Hg2 55.58(6) 2_745 . . . ?
S3 Hg2 S2 C3 65.9(2) . . . . ?
Cl2 Hg2 S2 C3 -34.05(18) . . . . ?
S1 Hg2 S2 C3 -135.71(18) 2_755 . . . ?
Hg1 Hg2 S2 C3 104.18(19) . . . . ?
S3 Hg2 S2 Hg1 -38.27(11) . . . . ?
Cl2 Hg2 S2 Hg1 -138.23(5) . . . . ?
S1 Hg2 S2 Hg1 120.10(5) 2_755 . . . ?
Hg1 S2 C3 C4 -149.6(4) . . . . ?
Hg2 S2 C3 C4 113.5(4) . . . . ?
S2 C3 C4 N2 64.6(6) . . . . ?
Cl3 Hg3 S3 C5 78.0(2) . . . . ?
Cl4 Hg3 S3 C5 -140.04(19) . . . . ?
Cl5 Hg3 S3 C5 -34.45(19) . . . . ?
Cl3 Hg3 S3 Hg2 -24.07(10) . . . . ?
Cl4 Hg3 S3 Hg2 117.88(5) . . . . ?
Cl5 Hg3 S3 Hg2 -136.53(4) . . . . ?
S2 Hg2 S3 C5 108.7(2) . . . . ?
Cl2 Hg2 S3 C5 -150.24(19) . . . . ?
S1 Hg2 S3 C5 -52.07(19) 2_755 . . . ?
Hg1 Hg2 S3 C5 82.08(19) . . . . ?
S2 Hg2 S3 Hg3 -145.70(7) . . . . ?
Cl2 Hg2 S3 Hg3 -44.69(5) . . . . ?
S1 Hg2 S3 Hg3 53.48(5) 2_755 . . . ?
Hg1 Hg2 S3 Hg3 -172.37(2) . . . . ?
Hg3 S3 C5 C6 84.9(4) . . . . ?
Hg2 S3 C5 C6 -177.8(4) . . . . ?
S3 C5 C6 N3 179.7(3) . . . . ?
